data_7703310
loop_
_publ_author_name
'Santra, Biswajit'
'Kalita, Pankaj'
'Chandra, Shubhadeep'
'Mandal, Debdeep'
'Kumar, Vierandra'
'Narayanan, Ramakirushnan Surya'
'Dey, Atanu'
'Chrysochos, Nicolas'
'Huch, Volker'
'Biswas, Sourav'
'Ghoshal, Debajyoti'
'Sa\~nudo, E Carolina'
'Sarkar, Biprajit'
'Schulzke, Carola'
'Chandrasekhar, Vadapalli'
'Jana, Anukul'

_publ_section_title
;
 Molecular enneanuclear Cu<sup>II</sup> phosphates containing planar
 hexanuclear and trinuclear sub-units: syntheses, structures, and
 magnetism.
;
_journal_issue 8
_journal_name_full 'Dalton transactions (Cambridge, England : 2003)'
_journal_page_first 2527
_journal_page_last 2536
_journal_paper_doi 10.1039/c9dt04584h
_journal_volume 49
_journal_year 2020
_chemical_formula_moiety 'C75 H111 Cu9 N15 O23 P4, 4 (C3 H7 N O)'
_chemical_formula_sum 'C87 H139 Cu9 N19 O27 P4'
_chemical_formula_weight 2578.90
_space_group_crystal_system triclinic
_space_group_IT_number 2
_space_group_name_Hall '-P 1'
_space_group_name_H-M_alt 'P -1'
_atom_sites_solution_hydrogens mixed
_audit_creation_method SHELXL-2016/6
_audit_update_record
;
2018-04-06 deposited with the CCDC.	2020-01-17 downloaded from the CCDC.
;
_cell_angle_alpha 111.619(11)
_cell_angle_beta 97.083(12)
_cell_angle_gamma 91.352(13)
_cell_formula_units_Z 2
_cell_length_a 11.159(3)
_cell_length_b 22.849(6)
_cell_length_c 23.684(7)
_cell_measurement_reflns_used 9896
_cell_measurement_temperature 152(2)
_cell_measurement_theta_max 29.73
_cell_measurement_theta_min 2.43
_cell_volume 5555(3)
_computing_molecular_graphics 'Olex2 (Dolomanov et al., 2009)'
_computing_publication_material 'Olex2 (Dolomanov et al., 2009)'
_computing_structure_refinement 'SHELXL-2016/6 (Sheldrick, 2016)'
_computing_structure_solution 'ShelXT (Sheldrick, 2015)'
_diffrn_ambient_temperature 152(2)
_diffrn_measured_fraction_theta_full 0.986
_diffrn_measured_fraction_theta_max 0.986
_diffrn_measurement_device_type 'Bruker APEX-II CCD'
_diffrn_measurement_method '\f and \w scans'
_diffrn_radiation_type MoK\a
_diffrn_radiation_wavelength 0.71073
_diffrn_reflns_av_R_equivalents 0.0414
_diffrn_reflns_av_unetI/netI 0.0428
_diffrn_reflns_Laue_measured_fraction_full 0.986
_diffrn_reflns_Laue_measured_fraction_max 0.986
_diffrn_reflns_limit_h_max 13
_diffrn_reflns_limit_h_min -13
_diffrn_reflns_limit_k_max 28
_diffrn_reflns_limit_k_min -27
_diffrn_reflns_limit_l_max 18
_diffrn_reflns_limit_l_min -29
_diffrn_reflns_number 76022
_diffrn_reflns_point_group_measured_fraction_full 0.986
_diffrn_reflns_point_group_measured_fraction_max 0.986
_diffrn_reflns_theta_full 25.242
_diffrn_reflns_theta_max 25.999
_diffrn_reflns_theta_min 1.572
_exptl_absorpt_coefficient_mu 1.822
_exptl_absorpt_correction_T_max 0.7460
_exptl_absorpt_correction_T_min 0.6215
_exptl_absorpt_correction_type multi-scan
_exptl_absorpt_process_details
;
SADABS 2016/2: Krause, L., Herbst-Irmer, R., Sheldrick G.M. & Stalke D.,
 J. Appl. Cryst. 48 (2015) 3-10
;
_exptl_crystal_colour blue
_exptl_crystal_density_diffrn 1.542
_exptl_crystal_description platelet
_exptl_crystal_F_000 2662
_exptl_crystal_size_max 0.672
_exptl_crystal_size_mid 0.205
_exptl_crystal_size_min 0.060
_refine_diff_density_max 1.815
_refine_diff_density_min -1.535
_refine_diff_density_rms 0.096
_refine_ls_extinction_method none
_refine_ls_goodness_of_fit_ref 1.036
_refine_ls_hydrogen_treatment mixed
_refine_ls_matrix_type full
_refine_ls_number_parameters 1261
_refine_ls_number_reflns 21551
_refine_ls_number_restraints 15
_refine_ls_restrained_S_all 1.040
_refine_ls_R_factor_all 0.0602
_refine_ls_R_factor_gt 0.0440
_refine_ls_shift/su_max 0.002
_refine_ls_shift/su_mean 0.000
_refine_ls_structure_factor_coef Fsqd
_refine_ls_weighting_details 'w=1/[\s^2^(Fo^2^)+(0.0534P)^2^+12.8551P] where P=(Fo^2^+2Fc^2^)/3'
_refine_ls_weighting_scheme calc
_refine_ls_wR_factor_gt 0.1105
_refine_ls_wR_factor_ref 0.1216
_reflns_Friedel_coverage 0.000
_reflns_number_gt 17169
_reflns_number_total 21551
_reflns_threshold_expression 'I > 2\s(I)'
_cod_data_source_file c9dt04584h2.cif
_cod_data_source_block SH3880
_cod_depositor_comments 'Adding full bibliography for 7703310--7703313.cif.'
_cod_database_code 7703310
_shelx_shelxl_version_number 2016/6
_shelx_space_group_comment
;
The symmetry employed for this shelxl refinement is uniquely defined
by the following loop, which should always be used as a source of
symmetry information in preference to the above space-group names.
They are only intended as comments.
;
_shelx_estimated_absorpt_t_min 0.374
_shelx_estimated_absorpt_t_max 0.899

loop_
_space_group_symop_operation_xyz
'x, y, z'
'-x, -y, -z'

loop_
_atom_site_label
_atom_site_type_symbol
_atom_site_fract_x
_atom_site_fract_y
_atom_site_fract_z
_atom_site_U_iso_or_equiv
_atom_site_adp_type
_atom_site_occupancy
_atom_site_site_symmetry_order
_atom_site_calc_flag
_atom_site_refinement_flags_posn
_atom_site_refinement_flags_adp
Cu1 Cu 0.47246(4) 0.30328(2) 0.72985(2) 0.02246(11) Uani 1 1 d . .
Cu2 Cu 0.48479(4) 0.32924(2) 0.59938(2) 0.02276(11) Uani 1 1 d . .
Cu3 Cu 0.54446(4) 0.44941(2) 0.73683(2) 0.02274(11) Uani 1 1 d . .
Cu4 Cu 0.63191(5) 0.11924(2) 0.65595(2) 0.02636(11) Uani 1 1 d . .
Cu5 Cu 0.68052(4) 0.21694(2) 0.58299(2) 0.02369(11) Uani 1 1 d . .
Cu6 Cu 0.76676(4) 0.41259(2) 0.52551(2) 0.02424(11) Uani 1 1 d . .
Cu7 Cu 0.80418(4) 0.46762(2) 0.67724(2) 0.02255(11) Uani 1 1 d . .
Cu8 Cu 0.81274(4) 0.49732(2) 0.90790(2) 0.02552(11) Uani 1 1 d . .
Cu9 Cu 0.74680(4) 0.34273(2) 0.83041(2) 0.02161(10) Uani 1 1 d . .
P1 P 0.59529(9) 0.21188(4) 0.79124(4) 0.0227(2) Uani 1 1 d . .
P2 P 0.62161(9) 0.27580(4) 0.48328(4) 0.0223(2) Uani 1 1 d . .
P3 P 0.74792(10) 0.55985(4) 0.80640(4) 0.0254(2) Uani 1 1 d . .
P4 P 0.76863(9) 0.34109(4) 0.69608(4) 0.01977(19) Uani 1 1 d . .
O1 O 0.4630(2) 0.36449(11) 0.68862(11) 0.0216(5) Uani 1 1 d . .
H1O H 0.392(4) 0.369(2) 0.682(2) 0.026 Uiso 1 1 d . U
O2 O 0.6658(3) 0.19736(12) 0.65284(13) 0.0329(7) Uani 1 1 d D .
H2O H 0.688(4) 0.2270(14) 0.6853(11) 0.039 Uiso 1 1 d D U
O3 O 0.7920(3) 0.40020(12) 0.59976(12) 0.0282(6) Uani 1 1 d D .
H3O H 0.753(4) 0.3696(15) 0.599(2) 0.034 Uiso 1 1 d D U
O4 O 0.8021(3) 0.42429(12) 0.83781(12) 0.0283(6) Uani 1 1 d D .
H4O H 0.788(4) 0.4324(19) 0.8068(11) 0.034 Uiso 1 1 d D U
O5 O 0.4912(2) 0.24267(12) 0.76918(12) 0.0269(6) Uani 1 1 d . .
O6 O 0.7061(2) 0.25668(12) 0.82237(12) 0.0276(6) Uani 1 1 d . .
O7 O 0.5476(3) 0.19477(12) 0.84583(12) 0.0278(6) Uani 1 1 d . .
O8 O 0.6218(3) 0.14984(12) 0.74352(12) 0.0288(6) Uani 1 1 d . .
O9 O 0.6000(3) 0.03266(13) 0.64912(14) 0.0408(8) Uani 1 1 d . .
O10 O 0.6976(2) 0.23666(12) 0.51125(12) 0.0270(6) Uani 1 1 d . .
O11 O 0.5713(3) 0.22633(12) 0.41476(12) 0.0280(6) Uani 1 1 d . .
O12 O 0.5092(2) 0.29601(12) 0.51310(12) 0.0262(6) Uani 1 1 d . .
O13 O 0.6939(3) 0.32809(12) 0.47500(12) 0.0268(6) Uani 1 1 d . .
O14 O 0.7503(3) 0.43745(13) 0.45527(13) 0.0370(7) Uani 1 1 d . .
O15 O 0.8260(3) 0.53788(12) 0.75572(12) 0.0303(6) Uani 1 1 d . .
O16 O 0.7371(3) 0.63414(12) 0.82025(12) 0.0321(7) Uani 1 1 d . .
O17 O 0.8064(3) 0.55591(12) 0.86612(12) 0.0312(6) Uani 1 1 d . .
O18 O 0.6183(3) 0.53283(12) 0.78654(13) 0.0296(6) Uani 1 1 d . .
O19 O 0.8586(3) 0.56735(13) 0.98695(13) 0.0377(7) Uani 1 1 d . .
O20 O 0.7502(2) 0.41138(11) 0.71723(11) 0.0222(5) Uani 1 1 d . .
O21 O 0.7371(3) 0.31301(12) 0.74152(12) 0.0285(6) Uani 1 1 d . .
O22 O 0.6973(2) 0.30687(11) 0.63270(11) 0.0232(5) Uani 1 1 d . .
O23 O 0.9064(2) 0.33226(13) 0.68528(13) 0.0313(6) Uani 1 1 d . .
N1 N 0.4163(3) 0.23815(14) 0.65002(15) 0.0258(7) Uani 1 1 d . .
N2 N 0.4301(3) 0.24671(14) 0.59682(14) 0.0240(7) Uani 1 1 d . .
N3 N 0.5115(3) 0.41518(14) 0.60493(14) 0.0249(7) Uani 1 1 d . .
N4 N 0.5400(3) 0.46419(14) 0.65996(15) 0.0249(7) Uani 1 1 d . .
N5 N 0.5135(3) 0.43443(14) 0.81012(14) 0.0255(7) Uani 1 1 d . .
N6 N 0.5002(3) 0.37454(14) 0.80890(14) 0.0234(7) Uani 1 1 d . .
N7 N 0.5979(4) -0.04741(16) 0.68175(18) 0.0403(9) Uani 1 1 d . .
N8 N 0.6545(3) 0.08644(15) 0.56813(15) 0.0293(7) Uani 1 1 d . .
N9 N 0.6780(3) 0.12667(14) 0.53987(14) 0.0267(7) Uani 1 1 d . .
N10 N 0.7242(3) 0.43045(16) 0.35791(16) 0.0334(8) Uani 1 1 d . .
N11 N 0.8533(3) 0.49581(14) 0.57293(14) 0.0256(7) Uani 1 1 d . .
N12 N 0.8672(3) 0.51810(14) 0.63519(14) 0.0262(7) Uani 1 1 d . .
N13 N 0.9422(4) 0.66367(16) 1.04593(17) 0.0378(9) Uani 1 1 d . .
N14 N 0.7942(3) 0.44009(15) 0.95129(15) 0.0303(8) Uani 1 1 d . .
N15 N 0.7631(3) 0.37737(15) 0.91962(14) 0.0264(7) Uani 1 1 d . .
C1 C 0.7710(4) 0.68658(17) 0.87392(19) 0.0326(10) Uani 1 1 d . .
C2 C 0.6985(4) 0.7030(2) 0.9202(2) 0.0386(11) Uani 1 1 d . .
C3 C 0.7279(5) 0.7606(2) 0.9689(2) 0.0497(13) Uani 1 1 d . .
H3A H 0.680283 0.772919 1.001385 0.060 Uiso 1 1 calc R U
C4 C 0.8246(6) 0.7998(2) 0.9708(2) 0.0544(14) Uani 1 1 d . .
H4A H 0.841663 0.839435 1.003837 0.065 Uiso 1 1 calc R U
C5 C 0.8963(5) 0.7822(2) 0.9256(2) 0.0523(14) Uani 1 1 d . .
H5 H 0.964053 0.809403 0.928158 0.063 Uiso 1 1 calc R U
C6 C 0.8719(5) 0.7243(2) 0.8752(2) 0.0415(11) Uani 1 1 d . .
C7 C 0.5667(6) 0.6617(4) 0.9798(3) 0.080(2) Uani 1 1 d . .
H7A H 0.641212 0.652995 1.000945 0.121 Uiso 1 1 calc R U
H7B H 0.502460 0.629150 0.974041 0.121 Uiso 1 1 calc R U
H7C H 0.541911 0.703157 1.004425 0.121 Uiso 1 1 calc R U
C8 C 0.5891(5) 0.6612(2) 0.9177(2) 0.0466(12) Uani 1 1 d . .
H8 H 0.606211 0.616981 0.892958 0.056 Uiso 1 1 calc R U
C9 C 0.4782(6) 0.6754(4) 0.8836(4) 0.098(3) Uani 1 1 d . .
H9A H 0.455573 0.717813 0.907035 0.146 Uiso 1 1 calc R U
H9B H 0.411408 0.644334 0.878143 0.146 Uiso 1 1 calc R U
H9C H 0.495257 0.673390 0.843314 0.146 Uiso 1 1 calc R U
C10 C 1.0510(7) 0.6675(3) 0.8439(4) 0.087(2) Uani 1 1 d . .
H10A H 1.107383 0.696345 0.878587 0.130 Uiso 1 1 calc R U
H10B H 1.094730 0.647611 0.808962 0.130 Uiso 1 1 calc R U
H10C H 1.015132 0.634832 0.855593 0.130 Uiso 1 1 calc R U
C11 C 0.9537(5) 0.7033(2) 0.8263(2) 0.0570(15) Uani 1 1 d . .
H11 H 0.903214 0.672971 0.788476 0.068 Uiso 1 1 calc R U
C12 C 1.0058(7) 0.7550(4) 0.8088(4) 0.091(2) Uani 1 1 d . .
H12A H 0.941721 0.782020 0.803646 0.136 Uiso 1 1 calc R U
H12B H 1.039032 0.736082 0.770216 0.136 Uiso 1 1 calc R U
H12C H 1.070231 0.780469 0.841240 0.136 Uiso 1 1 calc R U
C13 C 0.5054(4) 0.47418(19) 0.86698(19) 0.0332(9) Uani 1 1 d . .
H13 H 0.512408 0.518913 0.880354 0.040 Uiso 1 1 calc R U
C14 C 0.4853(4) 0.4407(2) 0.90376(19) 0.0354(10) Uani 1 1 d . .
H14 H 0.474915 0.456911 0.945843 0.043 Uiso 1 1 calc R U
C15 C 0.4840(4) 0.37851(19) 0.86525(18) 0.0287(9) Uani 1 1 d . .
H15 H 0.473116 0.343391 0.876935 0.034 Uiso 1 1 calc R U
C16 C 0.3716(4) 0.17880(18) 0.63468(19) 0.0318(9) Uani 1 1 d . .
H16 H 0.353719 0.160317 0.662925 0.038 Uiso 1 1 calc R U
C17 C 0.3551(4) 0.14830(19) 0.5718(2) 0.0349(10) Uani 1 1 d . .
H17 H 0.324308 0.105936 0.548608 0.042 Uiso 1 1 calc R U
C18 C 0.3933(4) 0.19296(18) 0.54973(19) 0.0306(9) Uani 1 1 d . .
H18 H 0.393233 0.186283 0.507693 0.037 Uiso 1 1 calc R U
C19 C 0.5126(4) 0.43771(18) 0.56010(19) 0.0289(9) Uani 1 1 d . .
H19 H 0.494369 0.413306 0.517422 0.035 Uiso 1 1 calc R U
C20 C 0.5441(4) 0.50153(19) 0.5854(2) 0.0343(10) Uani 1 1 d . .
H20 H 0.552212 0.529405 0.564399 0.041 Uiso 1 1 calc R U
C21 C 0.5613(4) 0.51630(18) 0.6482(2) 0.0310(9) Uani 1 1 d . .
H21 H 0.584676 0.557180 0.678433 0.037 Uiso 1 1 calc R U
C22 C 0.9254(4) 0.57541(18) 0.65658(19) 0.0303(9) Uani 1 1 d . .
H22 H 0.945412 0.601565 0.698731 0.036 Uiso 1 1 calc R U
C23 C 0.9522(4) 0.59088(19) 0.6083(2) 0.0332(10) Uani 1 1 d . .
H23 H 0.994419 0.628331 0.610231 0.040 Uiso 1 1 calc R U
C24 C 0.9042(4) 0.53997(18) 0.55643(19) 0.0296(9) Uani 1 1 d . .
H24 H 0.906635 0.536600 0.515397 0.036 Uiso 1 1 calc R U
C25 C 0.5735(4) 0.23178(18) 0.35833(18) 0.0290(9) Uani 1 1 d . .
C26 C 0.6736(4) 0.2116(2) 0.3279(2) 0.0384(10) Uani 1 1 d . .
C27 C 0.6688(6) 0.2120(3) 0.2686(2) 0.0551(14) Uani 1 1 d . .
H27 H 0.735179 0.198320 0.246655 0.066 Uiso 1 1 calc R U
C28 C 0.5713(6) 0.2316(3) 0.2417(2) 0.0642(17) Uani 1 1 d . .
H28 H 0.570820 0.231937 0.201641 0.077 Uiso 1 1 calc R U
C29 C 0.4737(6) 0.2508(3) 0.2721(2) 0.0564(15) Uani 1 1 d . .
H29 H 0.406285 0.264340 0.252676 0.068 Uiso 1 1 calc R U
C30 C 0.4711(4) 0.2509(2) 0.3318(2) 0.0387(11) Uani 1 1 d . .
C31 C 0.7663(6) 0.1152(2) 0.3307(3) 0.0598(15) Uani 1 1 d . .
H31A H 0.691523 0.100930 0.341088 0.090 Uiso 1 1 calc R U
H31B H 0.835830 0.099596 0.349014 0.090 Uiso 1 1 calc R U
H31C H 0.763473 0.098940 0.286062 0.090 Uiso 1 1 calc R U
C32 C 0.7791(4) 0.1871(2) 0.3557(2) 0.0441(11) Uani 1 1 d . .
H32 H 0.777273 0.202456 0.400969 0.053 Uiso 1 1 calc R U
C33 C 0.9018(6) 0.2114(3) 0.3456(4) 0.0759(19) Uani 1 1 d . .
H33A H 0.906735 0.196221 0.301529 0.114 Uiso 1 1 calc R U
H33B H 0.967876 0.195817 0.366150 0.114 Uiso 1 1 calc R U
H33C H 0.908592 0.257698 0.362631 0.114 Uiso 1 1 calc R U
C34 C 0.2428(6) 0.2432(3) 0.3263(3) 0.0756(19) Uani 1 1 d . .
H34A H 0.230789 0.255535 0.290683 0.113 Uiso 1 1 calc R U
H34B H 0.177581 0.257918 0.351164 0.113 Uiso 1 1 calc R U
H34C H 0.242029 0.197098 0.312399 0.113 Uiso 1 1 calc R U
C35 C 0.3642(4) 0.2727(2) 0.3649(2) 0.0437(11) Uani 1 1 d . .
H35 H 0.372848 0.260304 0.401400 0.052 Uiso 1 1 calc R U
C36 C 0.3663(6) 0.3443(2) 0.3881(3) 0.0616(15) Uani 1 1 d . .
H36A H 0.446262 0.362611 0.410942 0.092 Uiso 1 1 calc R U
H36B H 0.304482 0.358731 0.415252 0.092 Uiso 1 1 calc R U
H36C H 0.349427 0.357609 0.353276 0.092 Uiso 1 1 calc R U
C37 C 0.6901(4) 0.0929(2) 0.48152(19) 0.0376(10) Uani 1 1 d . .
H37 H 0.707179 0.110014 0.452125 0.045 Uiso 1 1 calc R U
C38 C 0.6741(6) 0.0300(2) 0.4708(2) 0.0535(14) Uani 1 1 d . .
H38 H 0.677680 -0.004706 0.433517 0.064 Uiso 1 1 calc R U
C39 C 0.6516(5) 0.02801(19) 0.5263(2) 0.0448(12) Uani 1 1 d . .
H39 H 0.636226 -0.009510 0.533532 0.054 Uiso 1 1 calc R U
C40 C 0.5294(4) 0.13525(18) 0.84788(18) 0.0278(9) Uani 1 1 d . .
C41 C 0.4165(4) 0.1026(2) 0.8253(2) 0.0326(9) Uani 1 1 d . .
C42 C 0.3970(4) 0.0463(2) 0.8341(2) 0.0434(11) Uani 1 1 d . .
H42 H 0.320787 0.022849 0.818694 0.052 Uiso 1 1 calc R U
C43 C 0.4864(5) 0.0241(2) 0.8648(2) 0.0472(12) Uani 1 1 d . .
H43 H 0.470847 -0.013740 0.871393 0.057 Uiso 1 1 calc R U
C44 C 0.5974(5) 0.0566(2) 0.8858(2) 0.0442(12) Uani 1 1 d . .
H44 H 0.658941 0.040417 0.906176 0.053 Uiso 1 1 calc R U
C45 C 0.6226(4) 0.1131(2) 0.8781(2) 0.0373(10) Uani 1 1 d . .
C46 C 0.2647(6) 0.0789(3) 0.7311(3) 0.0635(16) Uani 1 1 d . .
H46A H 0.330929 0.064201 0.706961 0.095 Uiso 1 1 calc R U
H46B H 0.206503 0.097913 0.709705 0.095 Uiso 1 1 calc R U
H46C H 0.223946 0.043127 0.736244 0.095 Uiso 1 1 calc R U
C47 C 0.3150(4) 0.1274(2) 0.7932(2) 0.0383(10) Uani 1 1 d . .
H47 H 0.349262 0.165089 0.786960 0.046 Uiso 1 1 calc R U
C48 C 0.2161(6) 0.1487(4) 0.8338(3) 0.084(2) Uani 1 1 d . .
H48A H 0.188160 0.113880 0.844783 0.127 Uiso 1 1 calc R U
H48B H 0.148050 0.161324 0.811523 0.127 Uiso 1 1 calc R U
H48C H 0.248470 0.184691 0.871155 0.127 Uiso 1 1 calc R U
C49 C 0.8380(7) 0.1120(4) 0.8623(5) 0.124(4) Uani 1 1 d . U
H49A H 0.847775 0.071780 0.867665 0.186 Uiso 1 1 calc R U
H49B H 0.916049 0.136939 0.874524 0.186 Uiso 1 1 calc R U
H49C H 0.809056 0.103833 0.819070 0.186 Uiso 1 1 calc R U
C50 C 0.7460(5) 0.1485(3) 0.9021(3) 0.0555(14) Uani 1 1 d . U
H50 H 0.741072 0.190033 0.897088 0.067 Uiso 1 1 calc R U
C51 C 0.7798(8) 0.1619(5) 0.9688(4) 0.136(4) Uani 1 1 d . U
H51A H 0.724596 0.190975 0.992137 0.204 Uiso 1 1 calc R U
H51B H 0.863043 0.181009 0.982174 0.204 Uiso 1 1 calc R U
H51C H 0.774021 0.122328 0.975926 0.204 Uiso 1 1 calc R U
C52 C 0.7392(4) 0.3523(2) 0.96008(19) 0.0329(9) Uani 1 1 d . .
H52 H 0.714179 0.309180 0.949935 0.040 Uiso 1 1 calc R U
C53 C 0.7559(5) 0.3975(2) 1.0186(2) 0.0437(12) Uani 1 1 d . .
H53 H 0.746062 0.392265 1.055751 0.052 Uiso 1 1 calc R U
C54 C 0.7902(5) 0.4522(2) 1.01093(19) 0.0412(11) Uani 1 1 d . .
H54 H 0.808274 0.492373 1.043070 0.049 Uiso 1 1 calc R U
C55 C 1.0075(4) 0.3214(2) 0.72001(19) 0.0316(9) Uani 1 1 d . .
C56 C 1.0356(4) 0.2588(2) 0.7076(2) 0.0344(10) Uani 1 1 d . .
C57 C 1.1474(4) 0.2510(2) 0.7374(2) 0.0383(10) Uani 1 1 d . .
H57 H 1.169680 0.209326 0.730677 0.046 Uiso 1 1 calc R U
C58 C 1.2252(4) 0.3003(2) 0.7754(2) 0.0350(10) Uani 1 1 d . .
H58 H 1.301016 0.292885 0.793742 0.042 Uiso 1 1 calc R U
C59 C 1.1930(4) 0.3616(2) 0.7873(2) 0.0361(10) Uani 1 1 d . .
H59 H 1.246730 0.395995 0.814589 0.043 Uiso 1 1 calc R U
C60 C 1.0838(4) 0.3739(2) 0.76000(19) 0.0304(9) Uani 1 1 d . .
C61 C 1.0168(6) 0.1676(3) 0.6077(3) 0.085(2) Uani 1 1 d . .
H61A H 1.031341 0.195544 0.585927 0.128 Uiso 1 1 calc R U
H61B H 0.963165 0.130872 0.580474 0.128 Uiso 1 1 calc R U
H61C H 1.094009 0.153419 0.620575 0.128 Uiso 1 1 calc R U
C62 C 0.9567(4) 0.2037(2) 0.6649(3) 0.0471(12) Uani 1 1 d . .
H62 H 0.880153 0.219357 0.650845 0.057 Uiso 1 1 calc R U
C63 C 0.9237(5) 0.1597(3) 0.6970(3) 0.0700(19) Uani 1 1 d . .
H63A H 0.997365 0.143207 0.710629 0.105 Uiso 1 1 calc R U
H63B H 0.868142 0.124550 0.668442 0.105 Uiso 1 1 calc R U
H63C H 0.884425 0.183212 0.732662 0.105 Uiso 1 1 calc R U
C64 C 1.1049(5) 0.4668(3) 0.7293(3) 0.0534(13) Uani 1 1 d . .
H64A H 1.193169 0.465306 0.734949 0.080 Uiso 1 1 calc R U
H64B H 1.084593 0.510511 0.738627 0.080 Uiso 1 1 calc R U
H64C H 1.071859 0.441007 0.686723 0.080 Uiso 1 1 calc R U
C65 C 1.0511(4) 0.4411(2) 0.7721(2) 0.0337(9) Uani 1 1 d . .
H65 H 0.960966 0.440374 0.763364 0.040 Uiso 1 1 calc R U
C66 C 1.0897(5) 0.4845(2) 0.8377(2) 0.0480(12) Uani 1 1 d . .
H66A H 1.064128 0.464774 0.865094 0.072 Uiso 1 1 calc R U
H66B H 1.052161 0.524539 0.845435 0.072 Uiso 1 1 calc R U
H66C H 1.178056 0.492393 0.845304 0.072 Uiso 1 1 calc R U
C67 C 0.7228(4) 0.40515(19) 0.39931(19) 0.0311(9) Uani 1 1 d . .
H67 H 0.700424 0.361335 0.386540 0.037 Uiso 1 1 calc R U
C68 C 0.7588(5) 0.4973(2) 0.3767(2) 0.0421(11) Uani 1 1 d . .
H68A H 0.739446 0.519921 0.418138 0.063 Uiso 1 1 calc R U
H68B H 0.714310 0.513739 0.348096 0.063 Uiso 1 1 calc R U
H68C H 0.846002 0.503339 0.376581 0.063 Uiso 1 1 calc R U
C69 C 0.6962(6) 0.3938(3) 0.2925(2) 0.0611(16) Uani 1 1 d . .
H69A H 0.768748 0.393750 0.272936 0.092 Uiso 1 1 calc R U
H69B H 0.631668 0.412663 0.274468 0.092 Uiso 1 1 calc R U
H69C H 0.669431 0.350354 0.285877 0.092 Uiso 1 1 calc R U
C70 C 0.6037(4) 0.01258(19) 0.6912(2) 0.0368(10) Uani 1 1 d . .
H70 H 0.611108 0.042234 0.732217 0.044 Uiso 1 1 calc R U
C71 C 0.5909(6) -0.0945(2) 0.6199(2) 0.0566(15) Uani 1 1 d . .
H71A H 0.527874 -0.127772 0.613634 0.085 Uiso 1 1 calc R U
H71B H 0.669045 -0.112885 0.614364 0.085 Uiso 1 1 calc R U
H71C H 0.570880 -0.074481 0.590119 0.085 Uiso 1 1 calc R U
C72 C 0.6092(6) -0.0700(3) 0.7323(3) 0.0645(17) Uani 1 1 d . .
H72A H 0.686561 -0.089029 0.734415 0.097 Uiso 1 1 calc R U
H72B H 0.542493 -0.101638 0.725402 0.097 Uiso 1 1 calc R U
H72C H 0.605985 -0.034481 0.770970 0.097 Uiso 1 1 calc R U
C73 C 0.9113(4) 0.6182(2) 0.9926(2) 0.0357(10) Uani 1 1 d . .
H73 H 0.929619 0.624066 0.956809 0.043 Uiso 1 1 calc R U
C74 C 1.0022(5) 0.7233(2) 1.0517(3) 0.0506(13) Uani 1 1 d . .
H74A H 1.018533 0.721106 1.011292 0.076 Uiso 1 1 calc R U
H74B H 1.078686 0.731471 1.079526 0.076 Uiso 1 1 calc R U
H74C H 0.949692 0.757548 1.068249 0.076 Uiso 1 1 calc R U
C75 C 0.9155(6) 0.6566(3) 1.1013(2) 0.0673(18) Uani 1 1 d . .
H75A H 0.839813 0.630156 1.092284 0.101 Uiso 1 1 calc R U
H75B H 0.906810 0.698246 1.132272 0.101 Uiso 1 1 calc R U
H75C H 0.981594 0.636670 1.116812 0.101 Uiso 1 1 calc R U
O24 O 0.2537(3) 0.35727(19) 0.61762(18) 0.0592(6) Uani 1 1 d . .
N16 N 0.1025(4) 0.3102(2) 0.5397(2) 0.0592(6) Uani 1 1 d . .
C76 C 0.1505(5) 0.3334(3) 0.5969(3) 0.0592(6) Uani 1 1 d . .
H76 H 0.100062 0.331725 0.625881 0.071 Uiso 1 1 calc R U
C77 C 0.1796(5) 0.3074(3) 0.4921(3) 0.0592(6) Uani 1 1 d . .
H77A H 0.147366 0.333314 0.469489 0.089 Uiso 1 1 calc R U
H77B H 0.179600 0.263600 0.463560 0.089 Uiso 1 1 calc R U
H77C H 0.262520 0.323544 0.511690 0.089 Uiso 1 1 calc R U
C78 C -0.0224(5) 0.2853(3) 0.5207(3) 0.0592(6) Uani 1 1 d . .
H78A H -0.057455 0.284013 0.556235 0.089 Uiso 1 1 calc R U
H78B H -0.026480 0.242583 0.489504 0.089 Uiso 1 1 calc R U
H78C H -0.067942 0.312549 0.503574 0.089 Uiso 1 1 calc R U
O25 O 1.1157(6) 0.0658(3) 0.3166(3) 0.1283(13) Uani 1 1 d . .
N17 N 1.0646(8) 0.0542(5) 0.4008(4) 0.1283(13) Uani 1 1 d . .
C79 C 1.0781(10) 0.0262(6) 0.3417(5) 0.1283(13) Uani 1 1 d . .
H79 H 1.062502 -0.017953 0.319566 0.154 Uiso 1 1 calc R U
C80 C 1.0925(10) 0.1194(5) 0.4354(5) 0.1283(13) Uani 1 1 d . .
H80A H 1.126632 0.139245 0.410016 0.192 Uiso 1 1 calc R U
H80B H 1.151605 0.124930 0.471512 0.192 Uiso 1 1 calc R U
H80C H 1.018548 0.139248 0.448595 0.192 Uiso 1 1 calc R U
C81 C 1.0189(9) 0.0145(5) 0.4304(5) 0.1283(13) Uani 1 1 d . .
H81A H 0.931922 0.018756 0.431518 0.192 Uiso 1 1 calc R U
H81B H 1.061350 0.027598 0.472394 0.192 Uiso 1 1 calc R U
H81C H 1.032550 -0.029607 0.407310 0.192 Uiso 1 1 calc R U
O26 O 0.7458(7) 0.0916(3) 0.1547(3) 0.1356(15) Uani 1 1 d . .
N18 N 0.9277(9) 0.0583(4) 0.1311(4) 0.1356(15) Uani 1 1 d . .
C82 C 0.8162(10) 0.0774(5) 0.1189(5) 0.1356(15) Uani 1 1 d . .
H82 H 0.793345 0.079398 0.079705 0.163 Uiso 1 1 calc R U
C83 C 1.0071(10) 0.0437(5) 0.0848(5) 0.1356(15) Uani 1 1 d . .
H83A H 1.009675 -0.002198 0.065481 0.203 Uiso 1 1 calc R U
H83B H 1.088811 0.062883 0.103839 0.203 Uiso 1 1 calc R U
H83C H 0.976889 0.060489 0.053594 0.203 Uiso 1 1 calc R U
C84 C 0.9751(10) 0.0561(5) 0.1894(5) 0.1356(15) Uani 1 1 d . .
H84A H 0.917767 0.073067 0.218577 0.203 Uiso 1 1 calc R U
H84B H 1.052701 0.081376 0.204865 0.203 Uiso 1 1 calc R U
H84C H 0.987223 0.012223 0.184608 0.203 Uiso 1 1 calc R U
O27 O 0.7527(5) -0.0173(2) -0.0228(2) 0.0944(9) Uani 1 1 d . .
N19 N 0.6000(7) -0.0926(3) -0.0612(3) 0.0944(9) Uani 1 1 d . .
C85 C 0.6611(8) -0.0448(4) -0.0169(4) 0.0944(9) Uani 1 1 d . .
H85 H 0.633779 -0.030369 0.021993 0.113 Uiso 1 1 calc R U
C86 C 0.4937(8) -0.1221(4) -0.0516(4) 0.0944(9) Uani 1 1 d . .
H86A H 0.485404 -0.104846 -0.007888 0.142 Uiso 1 1 calc R U
H86B H 0.500708 -0.167701 -0.065066 0.142 Uiso 1 1 calc R U
H86C H 0.422338 -0.113754 -0.075281 0.142 Uiso 1 1 calc R U
C87 C 0.6405(8) -0.1194(4) -0.1207(4) 0.0944(9) Uani 1 1 d . .
H87A H 0.709147 -0.092732 -0.122240 0.142 Uiso 1 1 calc R U
H87B H 0.574101 -0.121570 -0.152766 0.142 Uiso 1 1 calc R U
H87C H 0.665625 -0.161938 -0.127271 0.142 Uiso 1 1 calc R U

loop_
_atom_site_aniso_label
_atom_site_aniso_U_11
_atom_site_aniso_U_22
_atom_site_aniso_U_33
_atom_site_aniso_U_23
_atom_site_aniso_U_13
_atom_site_aniso_U_12
Cu1 0.0300(3) 0.0161(2) 0.0201(2) 0.00621(18) 0.00161(18) -0.00031(18)
Cu2 0.0316(3) 0.0152(2) 0.0204(2) 0.00610(18) 0.00197(19) -0.00071(18)
Cu3 0.0282(3) 0.0148(2) 0.0224(2) 0.00464(18) 0.00117(19) -0.00139(18)
Cu4 0.0394(3) 0.0144(2) 0.0251(2) 0.00654(18) 0.0070(2) -0.00095(19)
Cu5 0.0340(3) 0.0146(2) 0.0218(2) 0.00615(18) 0.00357(19) -0.00038(18)
Cu6 0.0344(3) 0.0171(2) 0.0203(2) 0.00715(18) 0.00140(19) -0.00504(19)
Cu7 0.0301(3) 0.0154(2) 0.0199(2) 0.00512(18) 0.00097(18) -0.00369(18)
Cu8 0.0335(3) 0.0197(2) 0.0191(2) 0.00376(18) -0.00024(19) -0.00362(19)
Cu9 0.0255(2) 0.0187(2) 0.0191(2) 0.00696(18) -0.00105(18) -0.00271(18)
P1 0.0306(5) 0.0166(4) 0.0217(5) 0.0086(4) 0.0029(4) -0.0005(4)
P2 0.0316(5) 0.0153(4) 0.0186(4) 0.0055(4) 0.0016(4) -0.0032(4)
P3 0.0361(6) 0.0140(4) 0.0219(5) 0.0033(4) 0.0007(4) -0.0036(4)
P4 0.0236(5) 0.0139(4) 0.0199(4) 0.0050(4) 0.0006(4) -0.0009(4)
O1 0.0225(14) 0.0174(12) 0.0230(13) 0.0063(10) 0.0004(11) -0.0002(11)
O2 0.055(2) 0.0177(14) 0.0254(15) 0.0070(11) 0.0079(14) -0.0013(13)
O3 0.0445(18) 0.0172(13) 0.0212(13) 0.0067(11) 0.0018(12) -0.0076(12)
O4 0.0442(17) 0.0203(13) 0.0187(13) 0.0066(11) 0.0018(12) -0.0043(12)
O5 0.0329(15) 0.0210(13) 0.0289(14) 0.0119(11) 0.0048(12) 0.0006(11)
O6 0.0339(16) 0.0220(13) 0.0283(14) 0.0127(11) 0.0002(12) -0.0013(11)
O7 0.0407(17) 0.0195(13) 0.0255(14) 0.0105(11) 0.0069(12) 0.0004(12)
O8 0.0405(17) 0.0190(13) 0.0278(14) 0.0088(11) 0.0074(12) 0.0019(12)
O9 0.070(2) 0.0204(14) 0.0313(16) 0.0093(13) 0.0059(15) -0.0072(14)
O10 0.0354(16) 0.0228(13) 0.0237(13) 0.0092(11) 0.0061(12) 0.0018(12)
O11 0.0420(17) 0.0186(13) 0.0214(13) 0.0066(11) 0.0015(12) -0.0074(12)
O12 0.0342(16) 0.0227(13) 0.0212(13) 0.0081(11) 0.0022(11) 0.0001(11)
O13 0.0380(16) 0.0192(13) 0.0207(13) 0.0067(11) -0.0006(11) -0.0081(11)
O14 0.058(2) 0.0252(15) 0.0274(15) 0.0131(12) -0.0019(14) -0.0098(14)
O15 0.0394(17) 0.0196(13) 0.0260(14) 0.0022(11) 0.0049(12) -0.0069(12)
O16 0.0503(19) 0.0139(13) 0.0259(14) 0.0032(11) -0.0022(13) -0.0038(12)
O17 0.0467(18) 0.0200(13) 0.0232(14) 0.0055(11) -0.0001(12) -0.0008(12)
O18 0.0370(16) 0.0165(13) 0.0302(15) 0.0032(11) 0.0035(12) -0.0024(11)
O19 0.055(2) 0.0269(16) 0.0243(15) 0.0042(12) -0.0012(13) -0.0093(14)
O20 0.0288(14) 0.0161(12) 0.0202(13) 0.0060(10) 0.0004(11) -0.0004(10)
O21 0.0447(17) 0.0176(13) 0.0201(13) 0.0058(11) -0.0005(12) -0.0056(12)
O22 0.0301(15) 0.0145(12) 0.0225(13) 0.0056(10) -0.0007(11) -0.0023(10)
O23 0.0259(15) 0.0298(15) 0.0358(16) 0.0105(13) 0.0010(12) 0.0019(12)
N1 0.0338(19) 0.0173(15) 0.0257(17) 0.0074(13) 0.0047(14) -0.0009(13)
N2 0.0293(18) 0.0196(16) 0.0218(16) 0.0065(13) 0.0037(13) -0.0002(13)
N3 0.0295(18) 0.0203(16) 0.0240(16) 0.0086(13) 0.0006(13) 0.0007(13)
N4 0.0289(18) 0.0172(15) 0.0274(17) 0.0085(13) -0.0003(14) 0.0002(13)
N5 0.0304(18) 0.0197(16) 0.0235(16) 0.0046(13) 0.0040(14) -0.0008(13)
N6 0.0241(17) 0.0197(15) 0.0243(16) 0.0068(13) 0.0007(13) 0.0004(13)
N7 0.057(3) 0.0226(18) 0.044(2) 0.0151(16) 0.0079(19) -0.0006(17)
N8 0.041(2) 0.0183(16) 0.0278(17) 0.0069(14) 0.0057(15) 0.0013(14)
N9 0.039(2) 0.0165(15) 0.0235(16) 0.0064(13) 0.0038(14) -0.0018(14)
N10 0.042(2) 0.0326(19) 0.0268(18) 0.0125(15) 0.0046(15) -0.0019(16)
N11 0.0336(19) 0.0200(16) 0.0228(16) 0.0082(13) 0.0025(14) -0.0027(14)
N12 0.0324(19) 0.0190(16) 0.0241(16) 0.0066(13) -0.0006(14) -0.0062(13)
N13 0.046(2) 0.0269(19) 0.0322(19) 0.0032(16) 0.0002(17) -0.0049(16)
N14 0.038(2) 0.0257(17) 0.0221(16) 0.0062(14) -0.0019(14) -0.0084(15)
N15 0.0301(18) 0.0234(16) 0.0234(16) 0.0079(13) -0.0012(14) -0.0024(14)
C1 0.050(3) 0.0135(18) 0.027(2) 0.0024(16) -0.0048(19) 0.0003(17)
C2 0.050(3) 0.024(2) 0.033(2) 0.0032(18) -0.002(2) 0.0078(19)
C3 0.062(3) 0.035(3) 0.039(3) 0.000(2) 0.003(2) 0.015(2)
C4 0.079(4) 0.023(2) 0.042(3) -0.005(2) -0.010(3) 0.002(2)
C5 0.069(4) 0.026(2) 0.049(3) 0.006(2) -0.012(3) -0.015(2)
C6 0.060(3) 0.021(2) 0.034(2) 0.0028(18) -0.003(2) -0.009(2)
C7 0.062(4) 0.118(6) 0.067(4) 0.040(4) 0.014(3) -0.004(4)
C8 0.049(3) 0.036(3) 0.045(3) 0.005(2) 0.010(2) 0.004(2)
C9 0.058(4) 0.118(6) 0.123(7) 0.068(6) -0.032(4) -0.024(4)
C10 0.109(6) 0.067(4) 0.098(6) 0.032(4) 0.061(5) 0.024(4)
C11 0.071(4) 0.043(3) 0.044(3) 0.003(2) 0.008(3) -0.027(3)
C12 0.096(6) 0.102(6) 0.095(6) 0.063(5) 0.013(4) -0.024(4)
C13 0.044(3) 0.023(2) 0.026(2) 0.0013(16) 0.0031(18) -0.0016(18)
C14 0.044(3) 0.035(2) 0.023(2) 0.0048(18) 0.0070(18) -0.0010(19)
C15 0.031(2) 0.029(2) 0.025(2) 0.0099(17) 0.0007(17) -0.0022(17)
C16 0.041(2) 0.021(2) 0.032(2) 0.0082(17) 0.0054(18) -0.0036(17)
C17 0.049(3) 0.021(2) 0.032(2) 0.0055(17) 0.0059(19) -0.0066(18)
C18 0.042(2) 0.0203(19) 0.025(2) 0.0038(16) 0.0042(18) -0.0005(17)
C19 0.035(2) 0.025(2) 0.029(2) 0.0124(17) 0.0019(17) 0.0023(17)
C20 0.045(3) 0.026(2) 0.036(2) 0.0181(18) -0.0007(19) 0.0007(18)
C21 0.037(2) 0.0189(19) 0.038(2) 0.0124(17) 0.0020(18) -0.0008(17)
C22 0.031(2) 0.0215(19) 0.032(2) 0.0063(17) -0.0020(17) -0.0043(17)
C23 0.036(2) 0.021(2) 0.044(2) 0.0150(18) 0.0019(19) -0.0082(17)
C24 0.033(2) 0.026(2) 0.033(2) 0.0141(17) 0.0058(18) -0.0035(17)
C25 0.041(2) 0.0195(19) 0.0213(19) 0.0044(15) -0.0009(17) -0.0111(17)
C26 0.050(3) 0.030(2) 0.027(2) 0.0031(18) 0.003(2) -0.009(2)
C27 0.077(4) 0.052(3) 0.029(2) 0.006(2) 0.016(3) -0.008(3)
C28 0.094(5) 0.069(4) 0.026(3) 0.018(3) 0.001(3) -0.009(3)
C29 0.074(4) 0.053(3) 0.040(3) 0.022(2) -0.015(3) -0.006(3)
C30 0.051(3) 0.024(2) 0.035(2) 0.0086(18) -0.009(2) -0.0084(19)
C31 0.069(4) 0.048(3) 0.061(4) 0.015(3) 0.015(3) 0.009(3)
C32 0.047(3) 0.040(3) 0.038(3) 0.004(2) 0.014(2) 0.000(2)
C33 0.054(4) 0.074(4) 0.105(6) 0.039(4) 0.017(4) -0.008(3)
C34 0.056(4) 0.058(4) 0.090(5) 0.008(3) -0.010(3) -0.014(3)
C35 0.047(3) 0.033(2) 0.050(3) 0.017(2) -0.005(2) 0.000(2)
C36 0.068(4) 0.037(3) 0.074(4) 0.017(3) 0.006(3) 0.002(3)
C37 0.060(3) 0.026(2) 0.027(2) 0.0088(18) 0.009(2) 0.000(2)
C38 0.102(5) 0.021(2) 0.031(2) 0.0016(19) 0.017(3) -0.001(2)
C39 0.081(4) 0.016(2) 0.037(2) 0.0071(18) 0.013(2) 0.000(2)
C40 0.040(2) 0.0214(19) 0.026(2) 0.0131(16) 0.0076(17) -0.0008(17)
C41 0.036(2) 0.030(2) 0.035(2) 0.0168(18) 0.0031(18) -0.0010(18)
C42 0.043(3) 0.035(2) 0.053(3) 0.021(2) 0.000(2) -0.011(2)
C43 0.056(3) 0.035(3) 0.061(3) 0.032(2) 0.003(3) -0.006(2)
C44 0.053(3) 0.039(3) 0.050(3) 0.031(2) -0.002(2) 0.000(2)
C45 0.044(3) 0.033(2) 0.039(2) 0.020(2) 0.001(2) -0.002(2)
C46 0.072(4) 0.046(3) 0.065(4) 0.021(3) -0.018(3) 0.003(3)
C47 0.034(2) 0.035(2) 0.047(3) 0.019(2) 0.000(2) -0.0018(19)
C48 0.073(5) 0.121(6) 0.081(5) 0.055(5) 0.030(4) 0.049(4)
C49 0.053(4) 0.072(5) 0.229(10) 0.035(6) 0.028(5) -0.005(4)
C50 0.041(3) 0.054(3) 0.082(4) 0.046(3) -0.015(3) -0.009(2)
C51 0.132(7) 0.179(8) 0.104(6) 0.095(6) -0.071(5) -0.112(6)
C52 0.040(2) 0.033(2) 0.028(2) 0.0152(18) 0.0036(18) -0.0046(19)
C53 0.063(3) 0.044(3) 0.024(2) 0.014(2) 0.001(2) -0.009(2)
C54 0.061(3) 0.035(2) 0.021(2) 0.0068(18) -0.003(2) -0.012(2)
C55 0.031(2) 0.035(2) 0.030(2) 0.0134(18) 0.0042(17) 0.0041(18)
C56 0.025(2) 0.040(2) 0.036(2) 0.0116(19) 0.0044(18) 0.0062(18)
C57 0.036(2) 0.035(2) 0.045(3) 0.016(2) 0.004(2) 0.0079(19)
C58 0.027(2) 0.036(2) 0.041(2) 0.015(2) -0.0027(18) 0.0004(18)
C59 0.033(2) 0.039(2) 0.035(2) 0.014(2) -0.0003(19) -0.0043(19)
C60 0.027(2) 0.034(2) 0.028(2) 0.0110(18) 0.0022(17) -0.0011(17)
C61 0.063(4) 0.076(5) 0.071(4) -0.022(4) -0.001(3) 0.007(3)
C62 0.031(3) 0.035(3) 0.066(3) 0.012(2) -0.006(2) 0.003(2)
C63 0.046(3) 0.041(3) 0.118(6) 0.034(3) -0.018(3) -0.009(2)
C64 0.066(4) 0.048(3) 0.057(3) 0.029(3) 0.018(3) 0.006(3)
C65 0.033(2) 0.033(2) 0.035(2) 0.0143(19) -0.0008(18) 0.0008(18)
C66 0.050(3) 0.039(3) 0.047(3) 0.011(2) 0.000(2) 0.001(2)
C67 0.038(2) 0.027(2) 0.030(2) 0.0119(18) 0.0060(18) -0.0039(18)
C68 0.055(3) 0.038(3) 0.043(3) 0.027(2) 0.008(2) 0.003(2)
C69 0.095(5) 0.057(3) 0.028(2) 0.012(2) 0.010(3) -0.001(3)
C70 0.048(3) 0.023(2) 0.039(2) 0.0105(19) 0.009(2) -0.0017(19)
C71 0.091(4) 0.020(2) 0.048(3) 0.004(2) 0.004(3) -0.009(2)
C72 0.108(5) 0.038(3) 0.054(3) 0.026(3) 0.009(3) 0.003(3)
C73 0.044(3) 0.031(2) 0.027(2) 0.0063(18) -0.0022(19) -0.0043(19)
C74 0.055(3) 0.030(2) 0.055(3) 0.008(2) -0.005(3) -0.012(2)
C75 0.093(5) 0.054(3) 0.033(3) -0.005(2) 0.004(3) -0.027(3)
O24 0.0446(12) 0.0649(14) 0.0559(13) 0.0117(11) -0.0019(10) -0.0024(10)
N16 0.0446(12) 0.0649(14) 0.0559(13) 0.0117(11) -0.0019(10) -0.0024(10)
C76 0.0446(12) 0.0649(14) 0.0559(13) 0.0117(11) -0.0019(10) -0.0024(10)
C77 0.0446(12) 0.0649(14) 0.0559(13) 0.0117(11) -0.0019(10) -0.0024(10)
C78 0.0446(12) 0.0649(14) 0.0559(13) 0.0117(11) -0.0019(10) -0.0024(10)
O25 0.129(3) 0.135(4) 0.121(3) 0.049(3) 0.013(3) 0.012(3)
N17 0.129(3) 0.135(4) 0.121(3) 0.049(3) 0.013(3) 0.012(3)
C79 0.129(3) 0.135(4) 0.121(3) 0.049(3) 0.013(3) 0.012(3)
C80 0.129(3) 0.135(4) 0.121(3) 0.049(3) 0.013(3) 0.012(3)
C81 0.129(3) 0.135(4) 0.121(3) 0.049(3) 0.013(3) 0.012(3)
O26 0.136(4) 0.151(3) 0.108(3) 0.024(3) 0.046(3) 0.038(3)
N18 0.136(4) 0.151(3) 0.108(3) 0.024(3) 0.046(3) 0.038(3)
C82 0.136(4) 0.151(3) 0.108(3) 0.024(3) 0.046(3) 0.038(3)
C83 0.136(4) 0.151(3) 0.108(3) 0.024(3) 0.046(3) 0.038(3)
C84 0.136(4) 0.151(3) 0.108(3) 0.024(3) 0.046(3) 0.038(3)
O27 0.109(3) 0.082(2) 0.086(2) 0.0280(17) 0.002(2) 0.0066(18)
N19 0.109(3) 0.082(2) 0.086(2) 0.0280(17) 0.002(2) 0.0066(18)
C85 0.109(3) 0.082(2) 0.086(2) 0.0280(17) 0.002(2) 0.0066(18)
C86 0.109(3) 0.082(2) 0.086(2) 0.0280(17) 0.002(2) 0.0066(18)
C87 0.109(3) 0.082(2) 0.086(2) 0.0280(17) 0.002(2) 0.0066(18)

loop_
_atom_type_symbol
_atom_type_description
_atom_type_scat_dispersion_real
_atom_type_scat_dispersion_imag
_atom_type_scat_source
C C 0.0033 0.0016 'International Tables Vol C Tables 4.2.6.8 and 6.1.1.4'
H H 0.0000 0.0000 'International Tables Vol C Tables 4.2.6.8 and 6.1.1.4'
Cu Cu 0.3201 1.2651 'International Tables Vol C Tables 4.2.6.8 and 6.1.1.4'
N N 0.0061 0.0033 'International Tables Vol C Tables 4.2.6.8 and 6.1.1.4'
O O 0.0106 0.0060 'International Tables Vol C Tables 4.2.6.8 and 6.1.1.4'
P P 0.1023 0.0942 'International Tables Vol C Tables 4.2.6.8 and 6.1.1.4'

loop_
_geom_angle_atom_site_label_1
_geom_angle_atom_site_label_2
_geom_angle_atom_site_label_3
_geom_angle
O5 Cu1 N1 92.71(12)
O5 Cu1 N6 91.99(12)
N1 Cu1 N6 169.71(14)
O5 Cu1 O1 176.70(12)
N1 Cu1 O1 87.21(12)
N6 Cu1 O1 88.62(12)
N3 Cu2 N2 170.11(14)
N3 Cu2 O12 91.51(12)
N2 Cu2 O12 92.99(12)
N3 Cu2 O1 87.78(12)
N2 Cu2 O1 87.86(12)
O12 Cu2 O1 178.80(12)
O18 Cu3 N5 91.03(13)
O18 Cu3 N4 93.33(12)
N5 Cu3 N4 168.49(14)
O18 Cu3 O1 177.25(12)
N5 Cu3 O1 86.81(12)
N4 Cu3 O1 88.48(12)
O2 Cu4 O9 173.15(13)
O2 Cu4 O8 96.25(12)
O9 Cu4 O8 90.54(12)
O2 Cu4 N8 84.47(13)
O9 Cu4 N8 88.70(13)
O8 Cu4 N8 175.79(13)
O2 Cu5 N9 85.24(13)
O2 Cu5 O10 179.29(13)
N9 Cu5 O10 94.49(12)
O2 Cu5 O22 91.01(11)
N9 Cu5 O22 173.79(13)
O10 Cu5 O22 89.20(11)
O3 Cu6 O14 171.91(12)
O3 Cu6 O13 96.84(11)
O14 Cu6 O13 91.25(11)
O3 Cu6 N11 84.71(12)
O14 Cu6 N11 87.24(12)
O13 Cu6 N11 174.89(13)
O3 Cu7 O15 176.65(13)
O3 Cu7 N12 84.71(12)
O15 Cu7 N12 92.94(13)
O3 Cu7 O20 92.36(11)
O15 Cu7 O20 89.84(11)
N12 Cu7 O20 175.27(12)
O4 Cu8 O17 96.39(12)
O4 Cu8 N14 85.38(13)
O17 Cu8 N14 171.59(14)
O4 Cu8 O19 167.07(14)
O17 Cu8 O19 90.33(12)
N14 Cu8 O19 89.58(13)
O4 Cu9 O6 174.43(13)
O4 Cu9 N15 85.77(12)
O6 Cu9 N15 94.78(12)
O4 Cu9 O21 90.54(11)
O6 Cu9 O21 88.79(11)
N15 Cu9 O21 176.18(12)
O5 P1 O6 113.33(15)
O5 P1 O8 113.64(16)
O6 P1 O8 113.93(16)
O5 P1 O7 104.03(15)
O6 P1 O7 104.42(15)
O8 P1 O7 106.24(15)
O13 P2 O12 114.55(16)
O13 P2 O10 113.78(16)
O12 P2 O10 113.02(15)
O13 P2 O11 105.84(14)
O12 P2 O11 104.73(15)
O10 P2 O11 103.53(15)
O18 P3 O15 113.64(16)
O18 P3 O17 114.56(17)
O15 P3 O17 113.33(17)
O18 P3 O16 103.09(16)
O15 P3 O16 104.90(16)
O17 P3 O16 105.92(15)
O21 P4 O22 111.89(15)
O21 P4 O20 112.42(15)
O22 P4 O20 109.55(14)
O21 P4 O23 110.91(16)
O22 P4 O23 103.94(15)
O20 P4 O23 107.73(15)
Cu1 O1 Cu3 115.91(13)
Cu1 O1 Cu2 115.31(12)
Cu3 O1 Cu2 115.16(13)
Cu1 O1 H1O 105(3)
Cu3 O1 H1O 107(3)
Cu2 O1 H1O 95(3)
Cu4 O2 Cu5 128.04(15)
Cu4 O2 H2O 118(3)
Cu5 O2 H2O 113(3)
Cu6 O3 Cu7 122.71(14)
Cu6 O3 H3O 113(3)
Cu7 O3 H3O 112(3)
Cu8 O4 Cu9 126.11(14)
Cu8 O4 H4O 111(3)
Cu9 O4 H4O 116(3)
P1 O5 Cu1 136.17(17)
P1 O6 Cu9 132.23(17)
C40 O7 P1 127.5(2)
P1 O8 Cu4 135.19(17)
C70 O9 Cu4 127.7(3)
P2 O10 Cu5 129.77(17)
C25 O11 P2 130.0(2)
P2 O12 Cu2 131.33(17)
P2 O13 Cu6 137.77(17)
C67 O14 Cu6 130.6(3)
P3 O15 Cu7 132.07(17)
C1 O16 P3 130.4(3)
P3 O17 Cu8 139.32(17)
P3 O18 Cu3 133.10(17)
C73 O19 Cu8 123.5(3)
P4 O20 Cu7 124.60(15)
P4 O21 Cu9 135.63(16)
P4 O22 Cu5 128.85(15)
C55 O23 P4 132.6(3)
C16 N1 N2 107.5(3)
C16 N1 Cu1 130.7(3)
N2 N1 Cu1 121.4(2)
C18 N2 N1 108.4(3)
C18 N2 Cu2 131.2(3)
N1 N2 Cu2 120.2(2)
C19 N3 N4 108.4(3)
C19 N3 Cu2 129.6(3)
N4 N3 Cu2 121.9(2)
C21 N4 N3 107.4(3)
C21 N4 Cu3 132.5(3)
N3 N4 Cu3 120.1(2)
C13 N5 N6 107.8(3)
C13 N5 Cu3 131.5(3)
N6 N5 Cu3 120.6(2)
C15 N6 N5 107.8(3)
C15 N6 Cu1 131.1(3)
N5 N6 Cu1 119.5(2)
C70 N7 C71 120.4(4)
C70 N7 C72 122.0(4)
C71 N7 C72 117.3(4)
C39 N8 N9 106.9(3)
C39 N8 Cu4 132.4(3)
N9 N8 Cu4 120.7(2)
C37 N9 N8 108.9(3)
C37 N9 Cu5 130.4(3)
N8 N9 Cu5 120.6(2)
C67 N10 C68 119.9(4)
C67 N10 C69 122.7(4)
C68 N10 C69 117.3(4)
C24 N11 N12 107.7(3)
C24 N11 Cu6 132.9(3)
N12 N11 Cu6 119.4(2)
C22 N12 N11 108.3(3)
C22 N12 Cu7 131.5(3)
N11 N12 Cu7 120.2(2)
C73 N13 C75 120.6(4)
C73 N13 C74 121.6(4)
C75 N13 C74 117.8(4)
C54 N14 N15 107.8(3)
C54 N14 Cu8 130.8(3)
N15 N14 Cu8 120.7(2)
C52 N15 N14 107.5(3)
C52 N15 Cu9 132.2(3)
N14 N15 Cu9 120.0(2)
C2 C1 O16 120.3(4)
C2 C1 C6 122.9(4)
O16 C1 C6 116.4(4)
C1 C2 C3 117.6(5)
C1 C2 C8 121.8(4)
C3 C2 C8 120.6(5)
C4 C3 C2 121.2(5)
C4 C3 H3A 119.4
C2 C3 H3A 119.4
C5 C4 C3 120.4(4)
C5 C4 H4A 119.8
C3 C4 H4A 119.8
C4 C5 C6 121.3(5)
C4 C5 H5 119.3
C6 C5 H5 119.3
C1 C6 C5 116.6(5)
C1 C6 C11 121.7(4)
C5 C6 C11 121.6(5)
C8 C7 H7A 109.5
C8 C7 H7B 109.5
H7A C7 H7B 109.5
C8 C7 H7C 109.5
H7A C7 H7C 109.5
H7B C7 H7C 109.5
C9 C8 C2 111.2(5)
C9 C8 C7 111.8(5)
C2 C8 C7 114.1(5)
C9 C8 H8 106.4
C2 C8 H8 106.4
C7 C8 H8 106.4
C8 C9 H9A 109.5
C8 C9 H9B 109.5
H9A C9 H9B 109.5
C8 C9 H9C 109.5
H9A C9 H9C 109.5
H9B C9 H9C 109.5
C11 C10 H10A 109.5
C11 C10 H10B 109.5
H10A C10 H10B 109.5
C11 C10 H10C 109.5
H10A C10 H10C 109.5
H10B C10 H10C 109.5
C10 C11 C6 109.9(5)
C10 C11 C12 111.1(6)
C6 C11 C12 115.6(5)
C10 C11 H11 106.6
C6 C11 H11 106.6
C12 C11 H11 106.6
C11 C12 H12A 109.5
C11 C12 H12B 109.5
H12A C12 H12B 109.5
C11 C12 H12C 109.5
H12A C12 H12C 109.5
H12B C12 H12C 109.5
N5 C13 C14 110.1(4)
N5 C13 H13 125.0
C14 C13 H13 125.0
C15 C14 C13 104.0(4)
C15 C14 H14 128.0
C13 C14 H14 128.0
N6 C15 C14 110.3(4)
N6 C15 H15 124.9
C14 C15 H15 124.9
N1 C16 C17 109.9(4)
N1 C16 H16 125.0
C17 C16 H16 125.0
C16 C17 C18 104.9(4)
C16 C17 H17 127.5
C18 C17 H17 127.5
N2 C18 C17 109.2(4)
N2 C18 H18 125.4
C17 C18 H18 125.4
N3 C19 C20 109.5(4)
N3 C19 H19 125.2
C20 C19 H19 125.2
C19 C20 C21 104.9(4)
C19 C20 H20 127.6
C21 C20 H20 127.6
N4 C21 C20 109.8(4)
N4 C21 H21 125.1
C20 C21 H21 125.1
N12 C22 C23 109.7(4)
N12 C22 H22 125.1
C23 C22 H22 125.1
C22 C23 C24 104.8(3)
C22 C23 H23 127.6
C24 C23 H23 127.6
N11 C24 C23 109.5(4)
N11 C24 H24 125.2
C23 C24 H24 125.2
O11 C25 C30 118.6(4)
O11 C25 C26 118.3(4)
C30 C25 C26 122.7(4)
C25 C26 C27 117.3(5)
C25 C26 C32 121.8(4)
C27 C26 C32 120.9(5)
C28 C27 C26 121.6(5)
C28 C27 H27 119.2
C26 C27 H27 119.2
C27 C28 C29 120.3(5)
C27 C28 H28 119.9
C29 C28 H28 119.9
C28 C29 C30 121.5(5)
C28 C29 H29 119.3
C30 C29 H29 119.3
C25 C30 C29 116.6(5)
C25 C30 C35 122.4(4)
C29 C30 C35 121.0(5)
C32 C31 H31A 109.5
C32 C31 H31B 109.5
H31A C31 H31B 109.5
C32 C31 H31C 109.5
H31A C31 H31C 109.5
H31B C31 H31C 109.5
C26 C32 C31 110.0(4)
C26 C32 C33 112.4(5)
C31 C32 C33 110.9(5)
C26 C32 H32 107.8
C31 C32 H32 107.8
C33 C32 H32 107.8
C32 C33 H33A 109.5
C32 C33 H33B 109.5
H33A C33 H33B 109.5
C32 C33 H33C 109.5
H33A C33 H33C 109.5
H33B C33 H33C 109.5
C35 C34 H34A 109.5
C35 C34 H34B 109.5
H34A C34 H34B 109.5
C35 C34 H34C 109.5
H34A C34 H34C 109.5
H34B C34 H34C 109.5
C30 C35 C36 109.7(4)
C30 C35 C34 113.7(5)
C36 C35 C34 110.3(5)
C30 C35 H35 107.6
C36 C35 H35 107.6
C34 C35 H35 107.6
C35 C36 H36A 109.5
C35 C36 H36B 109.5
H36A C36 H36B 109.5
C35 C36 H36C 109.5
H36A C36 H36C 109.5
H36B C36 H36C 109.5
N9 C37 C38 109.4(4)
N9 C37 H37 125.3
C38 C37 H37 125.3
C37 C38 C39 104.6(4)
C37 C38 H38 127.7
C39 C38 H38 127.7
N8 C39 C38 110.2(4)
N8 C39 H39 124.9
C38 C39 H39 124.9
C41 C40 O7 119.2(4)
C41 C40 C45 122.2(4)
O7 C40 C45 118.3(4)
C40 C41 C42 117.8(4)
C40 C41 C47 122.0(4)
C42 C41 C47 120.2(4)
C43 C42 C41 121.1(4)
C43 C42 H42 119.4
C41 C42 H42 119.4
C44 C43 C42 120.0(4)
C44 C43 H43 120.0
C42 C43 H43 120.0
C43 C44 C45 121.5(4)
C43 C44 H44 119.2
C45 C44 H44 119.2
C44 C45 C40 117.3(4)
C44 C45 C50 120.6(4)
C40 C45 C50 122.1(4)
C47 C46 H46A 109.5
C47 C46 H46B 109.5
H46A C46 H46B 109.5
C47 C46 H46C 109.5
H46A C46 H46C 109.5
H46B C46 H46C 109.5
C46 C47 C41 111.5(4)
C46 C47 C48 111.3(5)
C41 C47 C48 109.9(4)
C46 C47 H47 108.0
C41 C47 H47 108.0
C48 C47 H47 108.0
C47 C48 H48A 109.5
C47 C48 H48B 109.5
H48A C48 H48B 109.5
C47 C48 H48C 109.5
H48A C48 H48C 109.5
H48B C48 H48C 109.5
C50 C49 H49A 109.5
C50 C49 H49B 109.5
H49A C49 H49B 109.5
C50 C49 H49C 109.5
H49A C49 H49C 109.5
H49B C49 H49C 109.5
C51 C50 C45 111.2(5)
C51 C50 C49 113.8(7)
C45 C50 C49 109.0(5)
C51 C50 H50 107.5
C45 C50 H50 107.5
C49 C50 H50 107.5
C50 C51 H51A 109.5
C50 C51 H51B 109.5
H51A C51 H51B 109.5
C50 C51 H51C 109.5
H51A C51 H51C 109.5
H51B C51 H51C 109.5
N15 C52 C53 110.6(4)
N15 C52 H52 124.7
C53 C52 H52 124.7
C52 C53 C54 104.2(4)
C52 C53 H53 127.9
C54 C53 H53 127.9
N14 C54 C53 109.9(4)
N14 C54 H54 125.1
C53 C54 H54 125.1
O23 C55 C56 118.2(4)
O23 C55 C60 118.0(4)
C56 C55 C60 123.3(4)
C55 C56 C57 115.7(4)
C55 C56 C62 123.4(4)
C57 C56 C62 120.9(4)
C58 C57 C56 123.0(4)
C58 C57 H57 118.5
C56 C57 H57 118.5
C57 C58 C59 119.4(4)
C57 C58 H58 120.3
C59 C58 H58 120.3
C58 C59 C60 121.5(4)
C58 C59 H59 119.2
C60 C59 H59 119.2
C59 C60 C55 117.0(4)
C59 C60 C65 121.0(4)
C55 C60 C65 122.0(4)
C62 C61 H61A 109.5
C62 C61 H61B 109.5
H61A C61 H61B 109.5
C62 C61 H61C 109.5
H61A C61 H61C 109.5
H61B C61 H61C 109.5
C56 C62 C63 110.8(5)
C56 C62 C61 111.2(4)
C63 C62 C61 110.7(5)
C56 C62 H62 108.0
C63 C62 H62 108.0
C61 C62 H62 108.0
C62 C63 H63A 109.5
C62 C63 H63B 109.5
H63A C63 H63B 109.5
C62 C63 H63C 109.5
H63A C63 H63C 109.5
H63B C63 H63C 109.5
C65 C64 H64A 109.5
C65 C64 H64B 109.5
H64A C64 H64B 109.5
C65 C64 H64C 109.5
H64A C64 H64C 109.5
H64B C64 H64C 109.5
C66 C65 C64 110.0(4)
C66 C65 C60 112.5(4)
C64 C65 C60 110.8(4)
C66 C65 H65 107.8
C64 C65 H65 107.8
C60 C65 H65 107.8
C65 C66 H66A 109.5
C65 C66 H66B 109.5
H66A C66 H66B 109.5
C65 C66 H66C 109.5
H66A C66 H66C 109.5
H66B C66 H66C 109.5
O14 C67 N10 121.4(4)
O14 C67 H67 119.3
N10 C67 H67 119.3
N10 C68 H68A 109.5
N10 C68 H68B 109.5
H68A C68 H68B 109.5
N10 C68 H68C 109.5
H68A C68 H68C 109.5
H68B C68 H68C 109.5
N10 C69 H69A 109.5
N10 C69 H69B 109.5
H69A C69 H69B 109.5
N10 C69 H69C 109.5
H69A C69 H69C 109.5
H69B C69 H69C 109.5
O9 C70 N7 123.0(4)
O9 C70 H70 118.5
N7 C70 H70 118.5
N7 C71 H71A 109.5
N7 C71 H71B 109.5
H71A C71 H71B 109.5
N7 C71 H71C 109.5
H71A C71 H71C 109.5
H71B C71 H71C 109.5
N7 C72 H72A 109.5
N7 C72 H72B 109.5
H72A C72 H72B 109.5
N7 C72 H72C 109.5
H72A C72 H72C 109.5
H72B C72 H72C 109.5
O19 C73 N13 122.2(4)
O19 C73 H73 118.9
N13 C73 H73 118.9
N13 C74 H74A 109.5
N13 C74 H74B 109.5
H74A C74 H74B 109.5
N13 C74 H74C 109.5
H74A C74 H74C 109.5
H74B C74 H74C 109.5
N13 C75 H75A 109.5
N13 C75 H75B 109.5
H75A C75 H75B 109.5
N13 C75 H75C 109.5
H75A C75 H75C 109.5
H75B C75 H75C 109.5
C76 N16 C78 122.2(5)
C76 N16 C77 118.9(5)
C78 N16 C77 118.9(5)
O24 C76 N16 127.0(6)
O24 C76 H76 116.5
N16 C76 H76 116.5
N16 C77 H77A 109.5
N16 C77 H77B 109.5
H77A C77 H77B 109.5
N16 C77 H77C 109.5
H77A C77 H77C 109.5
H77B C77 H77C 109.5
N16 C78 H78A 109.5
N16 C78 H78B 109.5
H78A C78 H78B 109.5
N16 C78 H78C 109.5
H78A C78 H78C 109.5
H78B C78 H78C 109.5
C79 N17 C80 123.8(11)
C79 N17 C81 117.1(10)
C80 N17 C81 119.1(9)
N17 C79 O25 114.1(11)
N17 C79 H79 123.0
O25 C79 H79 123.0
N17 C80 H80A 109.5
N17 C80 H80B 109.5
H80A C80 H80B 109.5
N17 C80 H80C 109.5
H80A C80 H80C 109.5
H80B C80 H80C 109.5
N17 C81 H81A 109.5
N17 C81 H81B 109.5
H81A C81 H81B 109.5
N17 C81 H81C 109.5
H81A C81 H81C 109.5
H81B C81 H81C 109.5
C82 N18 C84 123.6(9)
C82 N18 C83 118.8(10)
C84 N18 C83 117.4(9)
O26 C82 N18 123.5(12)
O26 C82 H82 118.2
N18 C82 H82 118.2
N18 C83 H83A 109.5
N18 C83 H83B 109.5
H83A C83 H83B 109.5
N18 C83 H83C 109.5
H83A C83 H83C 109.5
H83B C83 H83C 109.5
N18 C84 H84A 109.5
N18 C84 H84B 109.5
H84A C84 H84B 109.5
N18 C84 H84C 109.5
H84A C84 H84C 109.5
H84B C84 H84C 109.5
C85 N19 C86 121.0(8)
C85 N19 C87 121.1(8)
C86 N19 C87 117.9(7)
O27 C85 N19 123.7(9)
O27 C85 H85 118.2
N19 C85 H85 118.2
N19 C86 H86A 109.5
N19 C86 H86B 109.5
H86A C86 H86B 109.5
N19 C86 H86C 109.5
H86A C86 H86C 109.5
H86B C86 H86C 109.5
N19 C87 H87A 109.5
N19 C87 H87B 109.5
H87A C87 H87B 109.5
N19 C87 H87C 109.5
H87A C87 H87C 109.5
H87B C87 H87C 109.5

loop_
_geom_bond_atom_site_label_1
_geom_bond_atom_site_label_2
_geom_bond_distance
Cu1 O5 1.935(3)
Cu1 N1 1.942(3)
Cu1 N6 1.959(3)
Cu1 O1 1.977(3)
Cu2 N3 1.933(3)
Cu2 N2 1.945(3)
Cu2 O12 1.957(3)
Cu2 O1 2.014(3)
Cu3 O18 1.932(3)
Cu3 N5 1.957(3)
Cu3 N4 1.966(3)
Cu3 O1 1.981(3)
Cu4 O2 1.846(3)
Cu4 O9 1.945(3)
Cu4 O8 1.948(3)
Cu4 N8 1.985(3)
Cu5 O2 1.890(3)
Cu5 N9 1.933(3)
Cu5 O10 1.941(3)
Cu5 O22 1.946(2)
Cu6 O3 1.871(3)
Cu6 O14 1.936(3)
Cu6 O13 1.950(3)
Cu6 N11 1.970(3)
Cu7 O3 1.898(3)
Cu7 O15 1.940(3)
Cu7 N12 1.949(3)
Cu7 O20 1.978(3)
Cu8 O4 1.859(3)
Cu8 O17 1.934(3)
Cu8 N14 1.959(3)
Cu8 O19 1.961(3)
Cu9 O4 1.887(3)
Cu9 O6 1.941(3)
Cu9 N15 1.947(3)
Cu9 O21 1.947(3)
P1 O5 1.509(3)
P1 O6 1.510(3)
P1 O8 1.515(3)
P1 O7 1.625(3)
P2 O13 1.511(3)
P2 O12 1.513(3)
P2 O10 1.514(3)
P2 O11 1.619(3)
P3 O18 1.507(3)
P3 O15 1.512(3)
P3 O17 1.518(3)
P3 O16 1.616(3)
P4 O21 1.512(3)
P4 O22 1.520(3)
P4 O20 1.523(3)
P4 O23 1.595(3)
O1 H1O 0.80(4)
O2 H2O 0.820(2)
O3 H3O 0.803(19)
O4 H4O 0.820(2)
O7 C40 1.390(4)
O9 C70 1.238(5)
O11 C25 1.390(5)
O14 C67 1.251(5)
O16 C1 1.390(5)
O19 C73 1.244(5)
O23 C55 1.394(5)
N1 C16 1.334(5)
N1 N2 1.370(4)
N2 C18 1.332(5)
N3 C19 1.341(5)
N3 N4 1.364(4)
N4 C21 1.341(5)
N5 C13 1.334(5)
N5 N6 1.362(4)
N6 C15 1.339(5)
N7 C70 1.304(5)
N7 C71 1.454(6)
N7 C72 1.462(6)
N8 C39 1.334(5)
N8 N9 1.359(4)
N9 C37 1.337(5)
N10 C67 1.310(5)
N10 C68 1.452(6)
N10 C69 1.454(6)
N11 C24 1.346(5)
N11 N12 1.358(4)
N12 C22 1.335(5)
N13 C73 1.306(5)
N13 C75 1.443(7)
N13 C74 1.456(6)
N14 C54 1.343(5)
N14 N15 1.363(4)
N15 C52 1.333(5)
C1 C2 1.388(6)
C1 C6 1.392(7)
C2 C3 1.391(6)
C2 C8 1.514(7)
C3 C4 1.371(8)
C3 H3A 0.9500
C4 C5 1.362(8)
C4 H4A 0.9500
C5 C6 1.410(6)
C5 H5 0.9500
C6 C11 1.509(7)
C7 C8 1.518(8)
C7 H7A 0.9800
C7 H7B 0.9800
C7 H7C 0.9800
C8 C9 1.502(8)
C8 H8 1.0000
C9 H9A 0.9800
C9 H9B 0.9800
C9 H9C 0.9800
C10 C11 1.485(9)
C10 H10A 0.9800
C10 H10B 0.9800
C10 H10C 0.9800
C11 C12 1.514(8)
C11 H11 1.0000
C12 H12A 0.9800
C12 H12B 0.9800
C12 H12C 0.9800
C13 C14 1.389(6)
C13 H13 0.9500
C14 C15 1.375(6)
C14 H14 0.9500
C15 H15 0.9500
C16 C17 1.378(6)
C16 H16 0.9500
C17 C18 1.387(6)
C17 H17 0.9500
C18 H18 0.9500
C19 C20 1.374(6)
C19 H19 0.9500
C20 C21 1.387(6)
C20 H20 0.9500
C21 H21 0.9500
C22 C23 1.379(6)
C22 H22 0.9500
C23 C24 1.380(6)
C23 H23 0.9500
C24 H24 0.9500
C25 C30 1.394(6)
C25 C26 1.398(6)
C26 C27 1.404(7)
C26 C32 1.498(7)
C27 C28 1.361(9)
C27 H27 0.9500
C28 C29 1.372(9)
C28 H28 0.9500
C29 C30 1.417(7)
C29 H29 0.9500
C30 C35 1.502(7)
C31 C32 1.523(7)
C31 H31A 0.9800
C31 H31B 0.9800
C31 H31C 0.9800
C32 C33 1.544(7)
C32 H32 1.0000
C33 H33A 0.9800
C33 H33B 0.9800
C33 H33C 0.9800
C34 C35 1.523(7)
C34 H34A 0.9800
C34 H34B 0.9800
C34 H34C 0.9800
C35 C36 1.520(7)
C35 H35 1.0000
C36 H36A 0.9800
C36 H36B 0.9800
C36 H36C 0.9800
C37 C38 1.369(6)
C37 H37 0.9500
C38 C39 1.385(7)
C38 H38 0.9500
C39 H39 0.9500
C40 C41 1.387(6)
C40 C45 1.399(6)
C41 C42 1.394(6)
C41 C47 1.523(6)
C42 C43 1.377(7)
C42 H42 0.9500
C43 C44 1.366(7)
C43 H43 0.9500
C44 C45 1.395(6)
C44 H44 0.9500
C45 C50 1.513(7)
C46 C47 1.507(7)
C46 H46A 0.9800
C46 H46B 0.9800
C46 H46C 0.9800
C47 C48 1.524(8)
C47 H47 1.0000
C48 H48A 0.9800
C48 H48B 0.9800
C48 H48C 0.9800
C49 C50 1.529(10)
C49 H49A 0.9800
C49 H49B 0.9800
C49 H49C 0.9800
C50 C51 1.492(9)
C50 H50 1.0000
C51 H51A 0.9800
C51 H51B 0.9800
C51 H51C 0.9800
C52 C53 1.376(6)
C52 H52 0.9500
C53 C54 1.378(6)
C53 H53 0.9500
C54 H54 0.9500
C55 C56 1.403(6)
C55 C60 1.405(6)
C56 C57 1.404(6)
C56 C62 1.475(6)
C57 C58 1.359(6)
C57 H57 0.9500
C58 C59 1.390(6)
C58 H58 0.9500
C59 C60 1.391(6)
C59 H59 0.9500
C60 C65 1.517(6)
C61 C62 1.546(8)
C61 H61A 0.9800
C61 H61B 0.9800
C61 H61C 0.9800
C62 C63 1.530(8)
C62 H62 1.0000
C63 H63A 0.9800
C63 H63B 0.9800
C63 H63C 0.9800
C64 C65 1.517(6)
C64 H64A 0.9800
C64 H64B 0.9800
C64 H64C 0.9800
C65 C66 1.504(6)
C65 H65 1.0000
C66 H66A 0.9800
C66 H66B 0.9800
C66 H66C 0.9800
C67 H67 0.9500
C68 H68A 0.9800
C68 H68B 0.9800
C68 H68C 0.9800
C69 H69A 0.9800
C69 H69B 0.9800
C69 H69C 0.9800
C70 H70 0.9500
C71 H71A 0.9800
C71 H71B 0.9800
C71 H71C 0.9800
C72 H72A 0.9800
C72 H72B 0.9800
C72 H72C 0.9800
C73 H73 0.9500
C74 H74A 0.9800
C74 H74B 0.9800
C74 H74C 0.9800
C75 H75A 0.9800
C75 H75B 0.9800
C75 H75C 0.9800
O24 C76 1.224(6)
N16 C76 1.296(7)
N16 C78 1.445(7)
N16 C77 1.485(7)
C76 H76 0.9500
C77 H77A 0.9800
C77 H77B 0.9800
C77 H77C 0.9800
C78 H78A 0.9800
C78 H78B 0.9800
C78 H78C 0.9800
O25 C79 1.339(12)
N17 C79 1.337(13)
N17 C80 1.415(12)
N17 C81 1.452(12)
C79 H79 0.9500
C80 H80A 0.9800
C80 H80B 0.9800
C80 H80C 0.9800
C81 H81A 0.9800
C81 H81B 0.9800
C81 H81C 0.9800
O26 C82 1.190(10)
N18 C82 1.361(13)
N18 C84 1.437(13)
N18 C83 1.443(11)
C82 H82 0.9500
C83 H83A 0.9800
C83 H83B 0.9800
C83 H83C 0.9800
C84 H84A 0.9800
C84 H84B 0.9800
C84 H84C 0.9800
O27 C85 1.236(9)
N19 C85 1.304(10)
N19 C86 1.433(10)
N19 C87 1.448(10)
C85 H85 0.9500
C86 H86A 0.9800
C86 H86B 0.9800
C86 H86C 0.9800
C87 H87A 0.9800
C87 H87B 0.9800
C87 H87C 0.9800

loop_
_geom_hbond_atom_site_label_D
_geom_hbond_atom_site_label_H
_geom_hbond_atom_site_label_A
_geom_hbond_distance_DH
_geom_hbond_distance_HA
_geom_hbond_distance_DA
_geom_hbond_angle_DHA
O3 H3O O22 0.803(19) 2.01(3) 2.756(4) 155(5)
O1 H1O O24 0.80(4) 1.98(5) 2.668(5) 144(4)
O4 H4O O20 0.820(2) 1.981(17) 2.746(4) 155(4)
O2 H2O O21 0.820(2) 1.943(17) 2.725(4) 159(5)
